data_2225676
loop_
_publ_author_name
'Khan, F. Nawaz'
'Mohana Roopan, S.'
'Hathwar, Venkatesha R.'
'Rajesh, R.'
'Khawar Rauf, M.'

_publ_section_title
;
 (2-Chlorobenzo[<i>h</i>]quinolin-3-yl)methanol
;
_journal_coeditor_code PV2269
_journal_issue 4
_journal_name_full 'Acta Crystallographica Section E'
_journal_page_first o953
_journal_paper_doi 10.1107/S1600536810010767
_journal_volume 66
_journal_year 2010
_chemical_formula_iupac 'C14 H10 Cl N O'
_chemical_formula_moiety 'C14 H10 Cl N O'
_chemical_formula_sum 'C14 H10 Cl N O'
_chemical_formula_weight 243.68
_chemical_name_systematic
;
(2-Chlorobenzo[<i>h</i>]quinolin-3-yl)methanol
;
_space_group_IT_number 14
_symmetry_cell_setting monoclinic
_symmetry_space_group_name_Hall '-P 2ybc'
_symmetry_space_group_name_H-M 'P 1 21/c 1'
_atom_sites_solution_hydrogens geom
_atom_sites_solution_primary direct
_atom_sites_solution_secondary difmap
_audit_creation_method SHELXL-97
_cell_angle_alpha 90.00
_cell_angle_beta 95.123(2)
_cell_angle_gamma 90.00
_cell_formula_units_Z 4
_cell_length_a 16.6953(4)
_cell_length_b 4.61459(11)
_cell_length_c 14.5588(3)
_cell_measurement_reflns_used 11643
_cell_measurement_temperature 295(2)
_cell_measurement_theta_max 26.00
_cell_measurement_theta_min 2.45
_cell_volume 1117.16(4)
_computing_cell_refinement 'CrysAlis Pro (Oxford Diffraction, 2009)'
_computing_data_collection 'CrysAlis Pro (Oxford Diffraction, 2009)'
_computing_data_reduction 'CrysAlis Pro (Oxford Diffraction, 2009)'
_computing_molecular_graphics 'ORTEP-3 for Windows (Farrugia, 1997)'
_computing_publication_material 'WinGX (Farrugia, 1999)'
_computing_structure_refinement 'SHELXL97 (Sheldrick, 2008)'
_computing_structure_solution 'SHELXS97 (Sheldrick, 2008)'
_diffrn_ambient_temperature 295(2)
_diffrn_measured_fraction_theta_full 1.000
_diffrn_measured_fraction_theta_max 1.000
_diffrn_measurement_device_type 'Oxford Diffraction Xcalibur'
_diffrn_measurement_method \w
_diffrn_radiation_monochromator graphite
_diffrn_radiation_source 'fine-focus sealed tube'
_diffrn_radiation_type MoK\a
_diffrn_radiation_wavelength 0.71073
_diffrn_reflns_av_R_equivalents 0.0282
_diffrn_reflns_av_sigmaI/netI 0.0217
_diffrn_reflns_limit_h_max 20
_diffrn_reflns_limit_h_min -20
_diffrn_reflns_limit_k_max 5
_diffrn_reflns_limit_k_min -5
_diffrn_reflns_limit_l_max 17
_diffrn_reflns_limit_l_min -17
_diffrn_reflns_number 11643
_diffrn_reflns_theta_full 26.00
_diffrn_reflns_theta_max 26.00
_diffrn_reflns_theta_min 2.45
_diffrn_standards_decay_% 0
_diffrn_standards_interval_count 0
_diffrn_standards_interval_time 0
_diffrn_standards_number 0
_exptl_absorpt_coefficient_mu 0.321
_exptl_absorpt_correction_T_max 0.9154
_exptl_absorpt_correction_T_min 0.8959
_exptl_absorpt_correction_type multi-scan
_exptl_absorpt_process_details '(CrysAlis Pro; Oxford Diffraction, 2009)'
_exptl_crystal_colour Colourless
_exptl_crystal_density_diffrn 1.449
_exptl_crystal_density_method 'not measured'
_exptl_crystal_description Block
_exptl_crystal_F_000 504
_exptl_crystal_size_max 0.35
_exptl_crystal_size_mid 0.30
_exptl_crystal_size_min 0.28
_refine_diff_density_max 0.189
_refine_diff_density_min -0.224
_refine_ls_extinction_method none
_refine_ls_goodness_of_fit_ref 1.081
_refine_ls_hydrogen_treatment constr
_refine_ls_matrix_type full
_refine_ls_number_parameters 155
_refine_ls_number_reflns 2200
_refine_ls_number_restraints 0
_refine_ls_restrained_S_all 1.081
_refine_ls_R_factor_all 0.0474
_refine_ls_R_factor_gt 0.0343
_refine_ls_shift/su_max 0.001
_refine_ls_shift/su_mean 0.000
_refine_ls_structure_factor_coef Fsqd
_refine_ls_weighting_details 'calc w=1/[\s^2^(Fo^2^)+(0.0447P)^2^+0.1644P] where P=(Fo^2^+2Fc^2^)/3'
_refine_ls_weighting_scheme calc
_refine_ls_wR_factor_gt 0.0895
_refine_ls_wR_factor_ref 0.0928
_reflns_number_gt 1717
_reflns_number_total 2200
_reflns_threshold_expression I>2\s(I)
_cod_data_source_file pv2269.cif
_cod_data_source_block I
_cod_depositor_comments
;
The following automatic conversions were performed:
'_exptl_absorpt_correction_type' value 'Multi-scan' changed to
'multi-scan' according to
'/home/saulius/struct/CIF-dictionaries/cif_core.dic' dictionary named
'cif_core.dic' version 2.4.1 from 2010-06-29.

Automatic conversion script
Id: cif_fix_enum 1527 2010-12-29 10:47:43Z saulius 
;
_cod_original_cell_volume 1117.16(5)
_cod_original_sg_symbol_H-M 'P 21/c'
_cod_database_code 2225676
_cod_database_fobs_code 2225676

loop_
_symmetry_equiv_pos_as_xyz
'x, y, z'
'-x, y+1/2, -z+1/2'
'-x, -y, -z'
'x, -y-1/2, z-1/2'

loop_
_atom_site_type_symbol
_atom_site_label
_atom_site_fract_x
_atom_site_fract_y
_atom_site_fract_z
_atom_site_U_iso_or_equiv
_atom_site_adp_type
_atom_site_calc_flag
_atom_site_refinement_flags
_atom_site_occupancy
_atom_site_disorder_assembly
_atom_site_disorder_group
Cl Cl1 0.38036(3) 0.30225(12) 0.55246(3) 0.05783(19) Uani d . 1 . .
N N1 0.28031(8) 0.6236(3) 0.45110(8) 0.0350(3) Uani d . 1 . .
O O1 0.47139(8) 0.0886(3) 0.28368(8) 0.0497(3) Uani d . 1 . .
H H1 0.4911 0.2355 0.2633 0.074 Uiso calc R 1 . .
C C2 0.37487(9) 0.3556(3) 0.36689(10) 0.0315(3) Uani d . 1 . .
C C1 0.33981(9) 0.4434(3) 0.44662(10) 0.0331(4) Uani d . 1 . .
C C7 0.18191(9) 0.9418(4) 0.37325(11) 0.0366(4) Uani d . 1 . .
C C9 0.27796(9) 0.6741(3) 0.28570(10) 0.0333(4) Uani d . 1 . .
C C3 0.34176(9) 0.4759(3) 0.28642(10) 0.0339(4) Uani d . 1 . .
H H3 0.3619 0.4254 0.2311 0.041 Uiso calc R 1 . .
C C4 0.24384(10) 0.8084(4) 0.20323(11) 0.0426(4) Uani d . 1 . .
H H4 0.2637 0.7635 0.1472 0.051 Uiso calc R 1 . .
C C8 0.24801(9) 0.7420(3) 0.37074(10) 0.0309(3) Uani d . 1 . .
C C6 0.14987(10) 1.0709(4) 0.28978(12) 0.0417(4) Uani d . 1 . .
C C13 0.14771(10) 1.0095(4) 0.45516(12) 0.0478(4) Uani d . 1 . .
H H13 0.1685 0.9266 0.5105 0.057 Uiso calc R 1 . .
C C5 0.18321(11) 0.9994(4) 0.20550(12) 0.0477(5) Uani d . 1 . .
H H5 0.1625 1.0872 0.1510 0.057 Uiso calc R 1 . .
C C14 0.44481(9) 0.1482(4) 0.37137(11) 0.0395(4) Uani d . 1 . .
H H14A 0.4891 0.2296 0.4108 0.047 Uiso calc R 1 . .
H H14B 0.4291 -0.0321 0.3990 0.047 Uiso calc R 1 . .
C C10 0.08499(11) 1.2661(4) 0.29225(15) 0.0551(5) Uani d . 1 . .
H H10 0.0639 1.3552 0.2381 0.066 Uiso calc R 1 . .
C C11 0.05304(11) 1.3253(5) 0.37239(16) 0.0638(6) Uani d . 1 . .
H H11 0.0100 1.4531 0.3726 0.077 Uiso calc R 1 . .
C C12 0.08390(12) 1.1971(5) 0.45434(15) 0.0609(6) Uani d . 1 . .
H H12 0.0612 1.2386 0.5089 0.073 Uiso calc R 1 . .

loop_
_atom_site_aniso_label
_atom_site_aniso_U_11
_atom_site_aniso_U_22
_atom_site_aniso_U_33
_atom_site_aniso_U_12
_atom_site_aniso_U_13
_atom_site_aniso_U_23
Cl1 0.0679(3) 0.0734(4) 0.0331(2) 0.0227(3) 0.0093(2) 0.0130(2)
N1 0.0384(7) 0.0381(8) 0.0294(7) 0.0009(6) 0.0085(5) -0.0015(6)
O1 0.0613(8) 0.0343(7) 0.0590(8) 0.0033(6) 0.0365(6) -0.0016(6)
C2 0.0339(8) 0.0279(8) 0.0340(8) -0.0049(7) 0.0095(6) -0.0023(6)
C1 0.0390(8) 0.0338(9) 0.0274(8) -0.0005(7) 0.0076(6) 0.0018(7)
C7 0.0335(8) 0.0339(9) 0.0424(9) -0.0040(7) 0.0040(7) -0.0054(7)
C9 0.0355(8) 0.0351(9) 0.0297(8) -0.0068(7) 0.0049(6) -0.0011(7)
C3 0.0388(8) 0.0368(9) 0.0277(8) -0.0058(7) 0.0122(6) -0.0062(7)
C4 0.0469(10) 0.0511(11) 0.0299(8) -0.0052(9) 0.0047(7) -0.0014(8)
C8 0.0316(8) 0.0321(8) 0.0293(7) -0.0040(6) 0.0051(6) -0.0030(6)
C6 0.0380(9) 0.0358(9) 0.0500(10) -0.0046(7) -0.0034(7) -0.0026(8)
C13 0.0440(10) 0.0516(11) 0.0484(10) 0.0057(9) 0.0075(8) -0.0106(8)
C5 0.0511(10) 0.0491(11) 0.0410(9) -0.0024(9) -0.0062(8) 0.0071(8)
C14 0.0422(9) 0.0354(10) 0.0429(9) 0.0008(7) 0.0145(7) 0.0001(7)
C10 0.0465(11) 0.0458(11) 0.0697(13) 0.0043(9) -0.0130(9) -0.0032(10)
C11 0.0427(11) 0.0594(13) 0.0874(16) 0.0163(10) -0.0053(10) -0.0185(12)
C12 0.0467(11) 0.0668(14) 0.0698(13) 0.0104(10) 0.0094(9) -0.0210(11)

loop_
_atom_type_symbol
_atom_type_description
_atom_type_scat_dispersion_real
_atom_type_scat_dispersion_imag
_atom_type_scat_source
C C 0.0033 0.0016 'International Tables Vol C Tables 4.2.6.8 and 6.1.1.4'
H H 0.0000 0.0000 'International Tables Vol C Tables 4.2.6.8 and 6.1.1.4'
O O 0.0106 0.0060 'International Tables Vol C Tables 4.2.6.8 and 6.1.1.4'
N N 0.0061 0.0033 'International Tables Vol C Tables 4.2.6.8 and 6.1.1.4'
Cl Cl 0.1484 0.1585 'International Tables Vol C Tables 4.2.6.8 and 6.1.1.4'

loop_
_geom_angle_atom_site_label_1
_geom_angle_atom_site_label_2
_geom_angle_atom_site_label_3
_geom_angle_site_symmetry_1
_geom_angle_site_symmetry_3
_geom_angle
_geom_angle_publ_flag
C1 N1 C8 . . 117.39(13) ?
C14 O1 H1 . . 109.5 ?
C3 C2 C1 . . 115.09(14) ?
C3 C2 C14 . . 123.18(14) ?
C1 C2 C14 . . 121.71(14) ?
N1 C1 C2 . . 126.98(14) ?
N1 C1 Cl1 . . 115.47(11) ?
C2 C1 Cl1 . . 117.54(12) ?
C13 C7 C6 . . 119.02(16) ?
C13 C7 C8 . . 122.33(15) ?
C6 C7 C8 . . 118.64(15) ?
C3 C9 C8 . . 117.80(13) ?
C3 C9 C4 . . 122.41(14) ?
C8 C9 C4 . . 119.78(15) ?
C2 C3 C9 . . 121.29(14) ?
C2 C3 H3 . . 119.4 ?
C9 C3 H3 . . 119.4 ?
C5 C4 C9 . . 120.65(16) ?
C5 C4 H4 . . 119.7 ?
C9 C4 H4 . . 119.7 ?
N1 C8 C9 . . 121.44(14) ?
N1 C8 C7 . . 118.79(13) ?
C9 C8 C7 . . 119.77(13) ?
C10 C6 C7 . . 118.61(17) ?
C10 C6 C5 . . 121.83(17) ?
C7 C6 C5 . . 119.57(16) ?
C12 C13 C7 . . 120.52(18) ?
C12 C13 H13 . . 119.7 ?
C7 C13 H13 . . 119.7 ?
C4 C5 C6 . . 121.58(16) ?
C4 C5 H5 . . 119.2 ?
C6 C5 H5 . . 119.2 ?
O1 C14 C2 . . 112.85(13) ?
O1 C14 H14A . . 109.0 ?
C2 C14 H14A . . 109.0 ?
O1 C14 H14B . . 109.0 ?
C2 C14 H14B . . 109.0 ?
H14A C14 H14B . . 107.8 ?
C11 C10 C6 . . 120.88(18) ?
C11 C10 H10 . . 119.6 ?
C6 C10 H10 . . 119.6 ?
C10 C11 C12 . . 120.66(18) ?
C10 C11 H11 . . 119.7 ?
C12 C11 H11 . . 119.7 ?
C13 C12 C11 . . 120.30(19) ?
C13 C12 H12 . . 119.8 ?
C11 C12 H12 . . 119.8 ?

loop_
_geom_bond_atom_site_label_1
_geom_bond_atom_site_label_2
_geom_bond_site_symmetry_2
_geom_bond_distance
_geom_bond_publ_flag
Cl1 C1 . 1.7525(15) ?
N1 C1 . 1.3014(19) ?
N1 C8 . 1.3585(19) ?
O1 C14 . 1.4155(19) ?
O1 H1 . 0.8200 ?
C2 C3 . 1.368(2) ?
C2 C1 . 1.405(2) ?
C2 C14 . 1.507(2) ?
C7 C13 . 1.402(2) ?
C7 C6 . 1.415(2) ?
C7 C8 . 1.441(2) ?
C9 C3 . 1.403(2) ?
C9 C8 . 1.411(2) ?
C9 C4 . 1.424(2) ?
C3 H3 . 0.9300 ?
C4 C5 . 1.345(2) ?
C4 H4 . 0.9300 ?
C6 C10 . 1.412(2) ?
C6 C5 . 1.430(2) ?
C13 C12 . 1.372(2) ?
C13 H13 . 0.9300 ?
C5 H5 . 0.9300 ?
C14 H14A . 0.9700 ?
C14 H14B . 0.9700 ?
C10 C11 . 1.353(3) ?
C10 H10 . 0.9300 ?
C11 C12 . 1.389(3) ?
C11 H11 . 0.9300 ?
C12 H12 . 0.9300 ?

loop_
_geom_hbond_atom_site_label_D
_geom_hbond_atom_site_label_H
_geom_hbond_atom_site_label_A
_geom_hbond_site_symmetry_A
_geom_hbond_distance_DH
_geom_hbond_distance_HA
_geom_hbond_distance_DA
_geom_hbond_angle_DHA
O1 H1 O1 2_655 0.82 1.90 2.7154(12) 175
C3 H3 O1 . 0.93 2.47 2.809(2) 102

loop_
_geom_torsion_atom_site_label_1
_geom_torsion_atom_site_label_2
_geom_torsion_atom_site_label_3
_geom_torsion_atom_site_label_4
_geom_torsion_site_symmetry_1
_geom_torsion_site_symmetry_2
_geom_torsion_site_symmetry_3
_geom_torsion_site_symmetry_4
_geom_torsion
_geom_torsion_publ_flag
C8 N1 C1 C2 . . . . -0.2(2) ?
C8 N1 C1 Cl1 . . . . 178.89(11) ?
C3 C2 C1 N1 . . . . 0.1(2) ?
C14 C2 C1 N1 . . . . 178.96(15) ?
C3 C2 C1 Cl1 . . . . -178.97(11) ?
C14 C2 C1 Cl1 . . . . -0.1(2) ?
C1 C2 C3 C9 . . . . 0.6(2) ?
C14 C2 C3 C9 . . . . -178.32(14) ?
C8 C9 C3 C2 . . . . -1.0(2) ?
C4 C9 C3 C2 . . . . 178.28(15) ?
C3 C9 C4 C5 . . . . -179.35(15) ?
C8 C9 C4 C5 . . . . 0.0(2) ?
C1 N1 C8 C9 . . . . -0.4(2) ?
C1 N1 C8 C7 . . . . 179.86(14) ?
C3 C9 C8 N1 . . . . 0.9(2) ?
C4 C9 C8 N1 . . . . -178.40(14) ?
C3 C9 C8 C7 . . . . -179.28(13) ?
C4 C9 C8 C7 . . . . 1.4(2) ?
C13 C7 C8 N1 . . . . -2.6(2) ?
C6 C7 C8 N1 . . . . 178.27(14) ?
C13 C7 C8 C9 . . . . 177.63(15) ?
C6 C7 C8 C9 . . . . -1.5(2) ?
C13 C7 C6 C10 . . . . 0.7(2) ?
C8 C7 C6 C10 . . . . 179.84(15) ?
C13 C7 C6 C5 . . . . -178.81(16) ?
C8 C7 C6 C5 . . . . 0.4(2) ?
C6 C7 C13 C12 . . . . 0.3(3) ?
C8 C7 C13 C12 . . . . -178.85(16) ?
C9 C4 C5 C6 . . . . -1.2(3) ?
C10 C6 C5 C4 . . . . -178.47(16) ?
C7 C6 C5 C4 . . . . 1.0(3) ?
C3 C2 C14 O1 . . . . -0.9(2) ?
C1 C2 C14 O1 . . . . -179.73(13) ?
C7 C6 C10 C11 . . . . -1.1(3) ?
C5 C6 C10 C11 . . . . 178.35(18) ?
C6 C10 C11 C12 . . . . 0.6(3) ?
C7 C13 C12 C11 . . . . -0.8(3) ?
C10 C11 C12 C13 . . . . 0.4(3) ?

loop_
_cod_related_entry_id
_cod_related_entry_database
_cod_related_entry_code
1 ChemSpider 24744747
